data_7229989
loop_
_publ_author_name
'Li, Jie'
'Liu, Huiyu'
'Guo, Zhaoqi'
'Yang, Mingyan'
'Song, Jirong'
'Ma, Haixia'

_publ_section_title
;
 Two Cu(ii)-triadimenol complexes as potential fungicides: synergistic
 actions and DFT calculations
;
_journal_issue 6
_journal_name_full 'RSC Advances'
_journal_page_first 2933
_journal_paper_doi 10.1039/C7RA10572J
_journal_volume 8
_journal_year 2018
_chemical_formula_sum 'C58 H84 Cl4 Cu N14 O18'
_chemical_formula_weight 1470.73
_space_group_crystal_system triclinic
_space_group_IT_number 2
_space_group_name_Hall '-P 1'
_space_group_name_H-M_alt 'P -1'
_symmetry_space_group_name_Hall '-P 1'
_symmetry_space_group_name_H-M 'P -1'
_atom_sites_solution_hydrogens mixed
_audit_creation_method SHELXL-2014/7
_audit_update_record
;
2015-11-07 deposited with the CCDC.
2018-01-08 downloaded from the CCDC.
;
_cell_angle_alpha 68.996(4)
_cell_angle_beta 88.380(4)
_cell_angle_gamma 88.253(4)
_cell_formula_units_Z 1
_cell_length_a 7.8341(16)
_cell_length_b 15.510(3)
_cell_length_c 16.076(3)
_cell_measurement_reflns_used 2297
_cell_measurement_temperature 296(2)
_cell_measurement_theta_max 21.92
_cell_measurement_theta_min 2.28
_cell_volume 1822.4(6)
_computing_cell_refinement 'Bruker SAINT'
_computing_data_collection 'Bruker APEX II'
_computing_data_reduction 'Bruker SAINT'
_computing_molecular_graphics 'Bruker SHELXTL'
_computing_publication_material 'Bruker SHELXTL'
_computing_structure_refinement 'SHELXL-2014/7 (Sheldrick, 2014)'
_computing_structure_solution 'SHELXL-2014/7 (Sheldrick, 2014)'
_diffrn_ambient_temperature 296(2)
_diffrn_measured_fraction_theta_full 0.971
_diffrn_measured_fraction_theta_max 0.971
_diffrn_measurement_device_type 'Bruker APEX-II CCD'
_diffrn_measurement_method '\f and \w scans'
_diffrn_radiation_type MoK\a
_diffrn_radiation_wavelength 0.71073
_diffrn_reflns_av_R_equivalents 0.0265
_diffrn_reflns_av_unetI/netI 0.0600
_diffrn_reflns_Laue_measured_fraction_full 0.971
_diffrn_reflns_Laue_measured_fraction_max 0.971
_diffrn_reflns_limit_h_max 9
_diffrn_reflns_limit_h_min -8
_diffrn_reflns_limit_k_max 18
_diffrn_reflns_limit_k_min -18
_diffrn_reflns_limit_l_max 14
_diffrn_reflns_limit_l_min -19
_diffrn_reflns_number 8863
_diffrn_reflns_point_group_measured_fraction_full 0.971
_diffrn_reflns_point_group_measured_fraction_max 0.971
_diffrn_reflns_theta_full 25.098
_diffrn_reflns_theta_max 25.098
_diffrn_reflns_theta_min 2.278
_diffrn_source 'fine-focus sealed tube'
_exptl_absorpt_coefficient_mu 0.520
_exptl_absorpt_correction_T_max 0.891
_exptl_absorpt_correction_T_min 0.830
_exptl_absorpt_correction_type multi-scan
_exptl_absorpt_process_details 'SADABS; Bruker, 2000'
_exptl_crystal_colour blue
_exptl_crystal_density_diffrn 1.340
_exptl_crystal_density_method 'not measured'
_exptl_crystal_description block
_exptl_crystal_F_000 771
_exptl_crystal_size_max 0.37
_exptl_crystal_size_mid 0.30
_exptl_crystal_size_min 0.24
_refine_diff_density_max 0.558
_refine_diff_density_min -0.363
_refine_diff_density_rms 0.054
_refine_ls_extinction_method none
_refine_ls_goodness_of_fit_ref 0.999
_refine_ls_hydrogen_treatment constr
_refine_ls_matrix_type full
_refine_ls_number_parameters 440
_refine_ls_number_reflns 6315
_refine_ls_number_restraints 0
_refine_ls_restrained_S_all 0.999
_refine_ls_R_factor_all 0.0766
_refine_ls_R_factor_gt 0.0512
_refine_ls_shift/su_max 0.000
_refine_ls_shift/su_mean 0.000
_refine_ls_structure_factor_coef Fsqd
_refine_ls_weighting_details 'w=1/[\s^2^(Fo^2^)+(0.0756P)^2^] where P=(Fo^2^+2Fc^2^)/3'
_refine_ls_weighting_scheme calc
_refine_ls_wR_factor_gt 0.1276
_refine_ls_wR_factor_ref 0.1422
_reflns_Friedel_coverage 0.000
_reflns_number_gt 4408
_reflns_number_total 6315
_reflns_threshold_expression 'I > 2\s(I)'
_cod_data_source_file c7ra10572j2.cif
_cod_data_source_block 1
_cod_depositor_comments
;
The following automatic conversions were performed:

'_exptl_absorpt_correction_type' value 'Multi-scan' changed to
'multi-scan' according to
/home/data/users/saulius/crontab/automatic-downloads/rss-feeds/RSC/lib/dictionaries/cif_core.dic
dictionary named 'cif_core.dic' version 2.4.2 from 2011-04-26.

Automatic conversion script
Id: cif_fix_values 4973 2017-02-22 13:04:09Z antanas 
;
_cod_database_code 7229989
_shelx_shelxl_version_number 2014/7
_shelx_space_group_comment
;
The symmetry employed for this shelxl refinement is uniquely defined
by the following loop, which should always be used as a source of
symmetry information in preference to the above space-group names.
They are only intended as comments.
;

loop_
_space_group_symop_operation_xyz
'x, y, z'
'-x, -y, -z'

loop_
_atom_site_label
_atom_site_type_symbol
_atom_site_fract_x
_atom_site_fract_y
_atom_site_fract_z
_atom_site_U_iso_or_equiv
_atom_site_adp_type
_atom_site_occupancy
_atom_site_site_symmetry_order
_atom_site_calc_flag
_atom_site_refinement_flags_posn
_atom_site_refinement_flags_adp
_atom_site_refinement_flags_occupancy
Cu Cu 1.0000 0.5000 0.0000 0.03984(17) Uani 1 2 d S . P
Cl1 Cl 1.14224(18) 0.17914(9) 0.50288(10) 0.1215(5) Uani 1 1 d . . .
Cl2 Cl 1.04604(16) 0.09611(9) -0.21273(7) 0.0958(4) Uani 1 1 d . . .
N1 N 0.9335(3) 0.54827(16) 0.09886(15) 0.0415(6) Uani 1 1 d . . .
N3 N 0.9751(3) 0.6128(2) 0.20111(19) 0.0579(7) Uani 1 1 d . . .
N2 N 0.8182(3) 0.57409(16) 0.21203(15) 0.0410(6) Uani 1 1 d . . .
N4 N 1.0063(3) 0.36803(16) 0.08829(15) 0.0410(6) Uani 1 1 d . . .
N5 N 0.9445(3) 0.23426(18) 0.19924(17) 0.0533(7) Uani 1 1 d . . .
N6 N 1.0930(3) 0.22658(16) 0.15659(15) 0.0424(6) Uani 1 1 d . . .
N7 N 0.6144(3) 0.2517(2) 0.0182(2) 0.0566(7) Uani 1 1 d . . .
O1 O 0.6534(2) 0.48335(14) 0.33361(13) 0.0512(5) Uani 1 1 d . . .
O2 O 0.4581(3) 0.60354(15) 0.20150(14) 0.0527(6) Uani 1 1 d . . .
H2 H 0.4377 0.6449 0.1538 0.079 Uiso 1 1 calc R U .
O3 O 1.2895(3) 0.13206(15) 0.11484(13) 0.0497(5) Uani 1 1 d . . .
O4 O 1.4403(3) 0.20427(15) 0.22124(15) 0.0554(6) Uani 1 1 d . . .
H4 H 1.4859 0.1961 0.1780 0.083 Uiso 1 1 calc R U .
O5 O 0.6550(3) 0.18512(19) 0.08582(17) 0.0736(7) Uani 1 1 d . . .
O6 O 0.5300(3) 0.31892(17) 0.02428(19) 0.0761(8) Uani 1 1 d . . .
O7 O 0.6562(3) 0.25023(18) -0.05663(17) 0.0726(7) Uani 1 1 d . . .
O8 O 0.4347(3) 0.39226(17) 0.18268(18) 0.0710(7) Uani 1 1 d . . .
H8 H 0.4459 0.3406 0.1800 0.107 Uiso 1 1 calc R U .
O9W O 0.7019(3) 0.48925(15) -0.02217(15) 0.0561(6) Uani 1 1 d . . .
C7 C 0.9984(5) 0.2704(3) 0.4527(3) 0.0724(11) Uani 1 1 d . . .
C6 C 1.0430(5) 0.3589(3) 0.4429(3) 0.0782(12) Uani 1 1 d . . .
H6 H 1.1474 0.3694 0.4632 0.094 Uiso 1 1 calc R U .
C5 C 0.9304(5) 0.4326(3) 0.4021(3) 0.0681(10) Uani 1 1 d . . .
H5 H 0.9593 0.4925 0.3951 0.082 Uiso 1 1 calc R U .
C4 C 0.7771(4) 0.4158(2) 0.3727(2) 0.0497(8) Uani 1 1 d . . .
C9 C 0.7357(5) 0.3273(3) 0.3820(3) 0.0748(11) Uani 1 1 d . . .
H9 H 0.6323 0.3163 0.3610 0.090 Uiso 1 1 calc R U .
C8 C 0.8478(6) 0.2543(3) 0.4228(3) 0.0873(13) Uani 1 1 d . . .
H8A H 0.8193 0.1944 0.4295 0.105 Uiso 1 1 calc R U .
C3 C 0.7080(4) 0.5745(2) 0.28671(19) 0.0454(7) Uani 1 1 d . . .
H3 H 0.7737 0.5952 0.3268 0.054 Uiso 1 1 calc R U .
C10 C 0.5544(4) 0.6389(2) 0.2548(2) 0.0456(7) Uani 1 1 d . . .
H10 H 0.5981 0.6985 0.2154 0.055 Uiso 1 1 calc R U .
C11 C 0.4440(4) 0.6577(2) 0.3277(2) 0.0552(9) Uani 1 1 d . . .
C12 C 0.5570(5) 0.6871(4) 0.3883(3) 0.0910(14) Uani 1 1 d . . .
H12B H 0.6230 0.6348 0.4249 0.137 Uiso 1 1 calc R U .
H12C H 0.4867 0.7107 0.4255 0.137 Uiso 1 1 calc R U .
H12A H 0.6325 0.7343 0.3525 0.137 Uiso 1 1 calc R U .
C13 C 0.3402(5) 0.5735(3) 0.3835(3) 0.0793(12) Uani 1 1 d . . .
H13B H 0.4165 0.5227 0.4128 0.119 Uiso 1 1 calc R U .
H13C H 0.2668 0.5566 0.3452 0.119 Uiso 1 1 calc R U .
H13A H 0.2722 0.5884 0.4273 0.119 Uiso 1 1 calc R U .
C14 C 0.3172(5) 0.7371(3) 0.2805(3) 0.0791(12) Uani 1 1 d . . .
H14A H 0.2522 0.7538 0.3242 0.119 Uiso 1 1 calc R U .
H14C H 0.2412 0.7175 0.2453 0.119 Uiso 1 1 calc R U .
H14B H 0.3791 0.7896 0.2426 0.119 Uiso 1 1 calc R U .
C1 C 0.7949(4) 0.5367(2) 0.15040(19) 0.0416(7) Uani 1 1 d . . .
H1A H 0.6968 0.5072 0.1446 0.050 Uiso 1 1 calc R U .
C2 C 1.0370(4) 0.5954(2) 0.1323(2) 0.0551(8) Uani 1 1 d . . .
H2A H 1.1448 0.6141 0.1081 0.066 Uiso 1 1 calc R U .
C16 C 0.8979(4) 0.3200(2) 0.1560(2) 0.0527(8) Uani 1 1 d . . .
H16 H 0.7983 0.3463 0.1702 0.063 Uiso 1 1 calc R U .
C15 C 1.1285(4) 0.30537(19) 0.09154(19) 0.0415(7) Uani 1 1 d . . .
H15 H 1.2241 0.3154 0.0539 0.050 Uiso 1 1 calc R U .
C17 C 1.1906(4) 0.1379(2) 0.18658(19) 0.0452(7) Uani 1 1 d . . .
H17 H 1.1130 0.0858 0.2090 0.054 Uiso 1 1 calc R U .
C24 C 1.3152(4) 0.1364(2) 0.2590(2) 0.0490(8) Uani 1 1 d . . .
H24 H 1.2486 0.1569 0.3013 0.059 Uiso 1 1 calc R U .
C25 C 1.3926(5) 0.0403(2) 0.3145(2) 0.0647(10) Uani 1 1 d . . .
C28 C 1.2529(6) -0.0201(3) 0.3705(3) 0.0997(15) Uani 1 1 d . . .
H28B H 1.3018 -0.0781 0.4080 0.150 Uiso 1 1 calc R U .
H28C H 1.1709 -0.0308 0.3322 0.150 Uiso 1 1 calc R U .
H28A H 1.1974 0.0101 0.4069 0.150 Uiso 1 1 calc R U .
C26 C 1.5225(6) 0.0566(3) 0.3766(3) 0.1004(15) Uani 1 1 d . . .
H26B H 1.4716 0.0956 0.4057 0.151 Uiso 1 1 calc R U .
H26A H 1.6209 0.0859 0.3424 0.151 Uiso 1 1 calc R U .
H26C H 1.5562 -0.0016 0.4205 0.151 Uiso 1 1 calc R U .
C27 C 1.4844(7) -0.0064(3) 0.2565(3) 0.0951(15) Uani 1 1 d . . .
H27A H 1.5455 -0.0604 0.2937 0.143 Uiso 1 1 calc R U .
H27B H 1.5632 0.0358 0.2166 0.143 Uiso 1 1 calc R U .
H27C H 1.4021 -0.0239 0.2226 0.143 Uiso 1 1 calc R U .
C18 C 1.2172(4) 0.11987(19) 0.0422(2) 0.0437(7) Uani 1 1 d . . .
C19 C 1.3355(4) 0.1016(2) -0.0153(2) 0.0547(8) Uani 1 1 d . . .
H19 H 1.4509 0.0950 -0.0016 0.066 Uiso 1 1 calc R U .
C20 C 1.2816(5) 0.0934(3) -0.0925(2) 0.0636(9) Uani 1 1 d . . .
H20 H 1.3603 0.0805 -0.1311 0.076 Uiso 1 1 calc R U .
C21 C 1.1120(5) 0.1041(2) -0.1126(2) 0.0616(9) Uani 1 1 d . . .
C22 C 0.9933(5) 0.1206(2) -0.0561(2) 0.0614(9) Uani 1 1 d . . .
H22 H 0.8782 0.1267 -0.0703 0.074 Uiso 1 1 calc R U .
C23 C 1.0455(4) 0.1283(2) 0.0234(2) 0.0540(8) Uani 1 1 d . . .
H23 H 0.9659 0.1389 0.0628 0.065 Uiso 1 1 calc R U .
C29 C 0.3157(5) 0.3894(3) 0.2531(3) 0.0790(12) Uani 1 1 d . . .
H29A H 0.3443 0.3381 0.3060 0.119 Uiso 1 1 calc R U .
H29B H 0.2023 0.3824 0.2356 0.119 Uiso 1 1 calc R U .
H29C H 0.3208 0.4458 0.2647 0.119 Uiso 1 1 calc R U .
H1W H 0.6500 0.4397 0.0044 0.119 Uiso 1 1 d R U .
H2W H 0.6501 0.5198 -0.0692 0.119 Uiso 1 1 d R U .

loop_
_atom_site_aniso_label
_atom_site_aniso_U_11
_atom_site_aniso_U_22
_atom_site_aniso_U_33
_atom_site_aniso_U_23
_atom_site_aniso_U_13
_atom_site_aniso_U_12
Cu 0.0384(3) 0.0367(3) 0.0389(3) -0.0074(2) 0.0040(2) 0.0013(2)
Cl1 0.1144(10) 0.0945(9) 0.1310(11) -0.0118(8) -0.0355(8) 0.0455(8)
Cl2 0.1152(9) 0.1137(9) 0.0702(7) -0.0462(7) -0.0297(6) 0.0140(7)
N1 0.0384(14) 0.0402(14) 0.0421(14) -0.0101(11) 0.0029(11) -0.0044(11)
N3 0.0466(16) 0.0707(19) 0.0637(18) -0.0323(16) 0.0077(14) -0.0176(14)
N2 0.0347(13) 0.0453(14) 0.0413(14) -0.0133(12) 0.0031(11) -0.0058(11)
N4 0.0386(13) 0.0373(14) 0.0415(14) -0.0074(11) 0.0018(11) 0.0000(11)
N5 0.0490(16) 0.0478(16) 0.0521(16) -0.0059(13) 0.0159(13) 0.0014(13)
N6 0.0432(14) 0.0377(14) 0.0411(14) -0.0084(11) 0.0038(11) 0.0014(11)
N7 0.0420(15) 0.0549(19) 0.066(2) -0.0137(16) 0.0089(14) -0.0101(14)
O1 0.0434(12) 0.0519(13) 0.0471(12) -0.0046(10) 0.0015(10) 0.0000(10)
O2 0.0533(13) 0.0543(13) 0.0510(13) -0.0191(11) -0.0056(11) -0.0010(11)
O3 0.0463(12) 0.0587(14) 0.0466(12) -0.0221(11) -0.0034(10) 0.0058(10)
O4 0.0628(15) 0.0486(13) 0.0521(14) -0.0150(11) -0.0003(11) -0.0011(11)
O5 0.0596(15) 0.0821(19) 0.0606(16) -0.0039(14) 0.0000(12) 0.0101(14)
O6 0.0718(17) 0.0480(14) 0.104(2) -0.0229(14) 0.0276(15) -0.0045(13)
O7 0.0757(17) 0.0734(17) 0.0587(16) -0.0133(13) 0.0124(13) 0.0078(14)
O8 0.0811(18) 0.0581(16) 0.0734(17) -0.0233(14) -0.0014(14) 0.0013(14)
O9W 0.0405(12) 0.0558(14) 0.0645(14) -0.0123(12) -0.0012(10) -0.0044(10)
C7 0.072(3) 0.071(3) 0.060(2) -0.008(2) -0.007(2) 0.016(2)
C6 0.058(2) 0.085(3) 0.082(3) -0.018(2) -0.019(2) 0.009(2)
C5 0.060(2) 0.062(2) 0.076(3) -0.016(2) -0.0103(19) -0.0023(19)
C4 0.0476(19) 0.056(2) 0.0373(17) -0.0074(15) 0.0047(14) 0.0028(16)
C9 0.071(3) 0.059(2) 0.083(3) -0.009(2) -0.019(2) -0.003(2)
C8 0.098(3) 0.056(3) 0.094(3) -0.009(2) -0.022(3) 0.004(2)
C3 0.0454(18) 0.0515(19) 0.0372(16) -0.0135(14) 0.0035(13) -0.0040(15)
C10 0.0490(18) 0.0438(18) 0.0442(17) -0.0159(14) 0.0009(14) -0.0035(14)
C11 0.054(2) 0.060(2) 0.057(2) -0.0279(18) 0.0048(16) 0.0011(17)
C12 0.086(3) 0.127(4) 0.092(3) -0.078(3) -0.004(2) 0.005(3)
C13 0.071(3) 0.092(3) 0.071(3) -0.026(2) 0.025(2) -0.001(2)
C14 0.074(3) 0.074(3) 0.095(3) -0.039(2) 0.006(2) 0.016(2)
C1 0.0359(16) 0.0454(17) 0.0430(17) -0.0153(14) 0.0006(13) -0.0020(13)
C2 0.0447(18) 0.065(2) 0.058(2) -0.0254(18) 0.0178(16) -0.0177(16)
C16 0.0431(18) 0.050(2) 0.058(2) -0.0118(16) 0.0137(15) -0.0009(15)
C15 0.0386(16) 0.0398(17) 0.0397(16) -0.0074(14) 0.0055(13) 0.0011(14)
C17 0.0526(18) 0.0345(16) 0.0434(17) -0.0085(13) 0.0046(14) 0.0020(14)
C24 0.062(2) 0.0417(18) 0.0378(17) -0.0075(14) 0.0006(15) 0.0059(16)
C25 0.087(3) 0.049(2) 0.0457(19) -0.0033(16) -0.0093(19) 0.0137(19)
C28 0.133(4) 0.062(3) 0.071(3) 0.015(2) 0.005(3) -0.004(3)
C26 0.119(4) 0.094(3) 0.070(3) -0.007(2) -0.036(3) 0.022(3)
C27 0.140(4) 0.057(2) 0.074(3) -0.011(2) -0.007(3) 0.046(3)
C18 0.0523(19) 0.0333(16) 0.0425(17) -0.0099(13) -0.0017(14) 0.0016(14)
C19 0.0469(19) 0.063(2) 0.057(2) -0.0265(18) 0.0005(16) 0.0038(16)
C20 0.064(2) 0.072(2) 0.060(2) -0.0314(19) 0.0072(19) 0.0020(19)
C21 0.077(3) 0.055(2) 0.056(2) -0.0228(18) -0.0121(19) 0.0046(19)
C22 0.055(2) 0.062(2) 0.069(2) -0.0260(19) -0.0139(18) 0.0104(18)
C23 0.0476(19) 0.057(2) 0.060(2) -0.0240(17) -0.0006(16) 0.0042(16)
C29 0.084(3) 0.072(3) 0.084(3) -0.032(2) -0.012(2) 0.002(2)

loop_
_atom_type_symbol
_atom_type_description
_atom_type_scat_dispersion_real
_atom_type_scat_dispersion_imag
_atom_type_scat_source
C C 0.0033 0.0016 'International Tables Vol C Tables 4.2.6.8 and 6.1.1.4'
H H 0.0000 0.0000 'International Tables Vol C Tables 4.2.6.8 and 6.1.1.4'
Cl Cl 0.1484 0.1585 'International Tables Vol C Tables 4.2.6.8 and 6.1.1.4'
Cu Cu 0.3201 1.2651 'International Tables Vol C Tables 4.2.6.8 and 6.1.1.4'
N N 0.0061 0.0033 'International Tables Vol C Tables 4.2.6.8 and 6.1.1.4'
O O 0.0106 0.0060 'International Tables Vol C Tables 4.2.6.8 and 6.1.1.4'

loop_
_geom_angle_atom_site_label_1
_geom_angle_atom_site_label_2
_geom_angle_atom_site_label_3
_geom_angle
_geom_angle_site_symmetry_1
_geom_angle_site_symmetry_3
N4 Cu N4 180.0 . 2_765
N4 Cu N1 88.99(9) . 2_765
N4 Cu N1 91.01(9) 2_765 2_765
N4 Cu N1 91.01(9) . .
N4 Cu N1 88.99(9) 2_765 .
N1 Cu N1 180.00(13) 2_765 .
N4 Cu O9W 90.61(8) . .
N4 Cu O9W 89.39(8) 2_765 .
N1 Cu O9W 92.17(9) 2_765 .
N1 Cu O9W 87.83(9) . .
N4 Cu O9W 89.39(8) . 2_765
N4 Cu O9W 90.61(8) 2_765 2_765
N1 Cu O9W 87.83(9) 2_765 2_765
N1 Cu O9W 92.17(9) . 2_765
O9W Cu O9W 180.0 . 2_765
C1 N1 C2 103.2(2) . .
C1 N1 Cu 131.5(2) . .
C2 N1 Cu 125.0(2) . .
C2 N3 N2 101.8(2) . .
C1 N2 N3 110.4(2) . .
C1 N2 C3 130.1(3) . .
N3 N2 C3 119.4(2) . .
C15 N4 C16 102.5(2) . .
C15 N4 Cu 125.12(19) . .
C16 N4 Cu 132.4(2) . .
C16 N5 N6 102.1(2) . .
C15 N6 N5 110.9(2) . .
C15 N6 C17 129.5(2) . .
N5 N6 C17 119.5(2) . .
O5 N7 O7 119.1(3) . .
O5 N7 O6 121.0(3) . .
O7 N7 O6 119.8(3) . .
C4 O1 C3 118.0(2) . .
C10 O2 H2 109.5 . .
C18 O3 C17 122.1(2) . .
C24 O4 H4 109.5 . .
C29 O8 H8 109.5 . .
Cu O9W H1W 120.7 . .
Cu O9W H2W 124.6 . .
H1W O9W H2W 109.3 . .
C8 C7 C6 120.8(4) . .
C8 C7 Cl1 120.3(4) . .
C6 C7 Cl1 118.9(3) . .
C7 C6 C5 119.6(4) . .
C7 C6 H6 120.2 . .
C5 C6 H6 120.2 . .
C4 C5 C6 119.4(4) . .
C4 C5 H5 120.3 . .
C6 C5 H5 120.3 . .
C5 C4 C9 120.2(3) . .
C5 C4 O1 124.4(3) . .
C9 C4 O1 115.4(3) . .
C4 C9 C8 120.1(4) . .
C4 C9 H9 120.0 . .
C8 C9 H9 120.0 . .
C7 C8 C9 119.9(4) . .
C7 C8 H8A 120.0 . .
C9 C8 H8A 120.0 . .
O1 C3 N2 108.7(2) . .
O1 C3 C10 110.0(2) . .
N2 C3 C10 111.2(2) . .
O1 C3 H3 109.0 . .
N2 C3 H3 109.0 . .
C10 C3 H3 109.0 . .
O2 C10 C3 107.1(2) . .
O2 C10 C11 112.3(3) . .
C3 C10 C11 116.2(3) . .
O2 C10 H10 106.9 . .
C3 C10 H10 106.9 . .
C11 C10 H10 106.9 . .
C12 C11 C13 109.9(3) . .
C12 C11 C14 109.3(3) . .
C13 C11 C14 107.9(3) . .
C12 C11 C10 109.9(3) . .
C13 C11 C10 112.2(3) . .
C14 C11 C10 107.4(3) . .
C11 C12 H12B 109.5 . .
C11 C12 H12C 109.5 . .
H12B C12 H12C 109.5 . .
C11 C12 H12A 109.5 . .
H12B C12 H12A 109.5 . .
H12C C12 H12A 109.5 . .
C11 C13 H13B 109.5 . .
C11 C13 H13C 109.5 . .
H13B C13 H13C 109.5 . .
C11 C13 H13A 109.5 . .
H13B C13 H13A 109.5 . .
H13C C13 H13A 109.5 . .
C11 C14 H14A 109.5 . .
C11 C14 H14C 109.5 . .
H14A C14 H14C 109.5 . .
C11 C14 H14B 109.5 . .
H14A C14 H14B 109.5 . .
H14C C14 H14B 109.5 . .
N1 C1 N2 109.2(3) . .
N1 C1 H1A 125.4 . .
N2 C1 H1A 125.4 . .
N3 C2 N1 115.4(3) . .
N3 C2 H2A 122.3 . .
N1 C2 H2A 122.3 . .
N5 C16 N4 115.0(3) . .
N5 C16 H16 122.5 . .
N4 C16 H16 122.5 . .
N6 C15 N4 109.5(2) . .
N6 C15 H15 125.2 . .
N4 C15 H15 125.2 . .
O3 C17 N6 108.7(2) . .
O3 C17 C24 106.9(2) . .
N6 C17 C24 109.5(2) . .
O3 C17 H17 110.6 . .
N6 C17 H17 110.6 . .
C24 C17 H17 110.6 . .
O4 C24 C17 109.2(2) . .
O4 C24 C25 113.2(3) . .
C17 C24 C25 115.8(3) . .
O4 C24 H24 106.0 . .
C17 C24 H24 106.0 . .
C25 C24 H24 106.0 . .
C28 C25 C27 110.7(3) . .
C28 C25 C26 108.8(3) . .
C27 C25 C26 108.7(3) . .
C28 C25 C24 109.3(3) . .
C27 C25 C24 112.5(3) . .
C26 C25 C24 106.6(3) . .
C25 C28 H28B 109.5 . .
C25 C28 H28C 109.5 . .
H28B C28 H28C 109.5 . .
C25 C28 H28A 109.5 . .
H28B C28 H28A 109.5 . .
H28C C28 H28A 109.5 . .
C25 C26 H26B 109.5 . .
C25 C26 H26A 109.5 . .
H26B C26 H26A 109.5 . .
C25 C26 H26C 109.5 . .
H26B C26 H26C 109.5 . .
H26A C26 H26C 109.5 . .
C25 C27 H27A 109.5 . .
C25 C27 H27B 109.5 . .
H27A C27 H27B 109.5 . .
C25 C27 H27C 109.5 . .
H27A C27 H27C 109.5 . .
H27B C27 H27C 109.5 . .
C23 C18 C19 120.7(3) . .
C23 C18 O3 125.5(3) . .
C19 C18 O3 113.7(3) . .
C20 C19 C18 119.6(3) . .
C20 C19 H19 120.2 . .
C18 C19 H19 120.2 . .
C21 C20 C19 119.9(3) . .
C21 C20 H20 120.0 . .
C19 C20 H20 120.0 . .
C22 C21 C20 121.3(3) . .
C22 C21 Cl2 119.4(3) . .
C20 C21 Cl2 119.3(3) . .
C21 C22 C23 119.7(3) . .
C21 C22 H22 120.2 . .
C23 C22 H22 120.2 . .
C18 C23 C22 118.8(3) . .
C18 C23 H23 120.6 . .
C22 C23 H23 120.6 . .
O8 C29 H29A 109.5 . .
O8 C29 H29B 109.5 . .
H29A C29 H29B 109.5 . .
O8 C29 H29C 109.5 . .
H29A C29 H29C 109.5 . .
H29B C29 H29C 109.5 . .

loop_
_geom_bond_atom_site_label_1
_geom_bond_atom_site_label_2
_geom_bond_distance
_geom_bond_site_symmetry_2
Cu N4 2.030(2) .
Cu N4 2.030(2) 2_765
Cu N1 2.035(2) 2_765
Cu N1 2.035(2) .
Cu O9W 2.392(2) .
Cu O9W 2.392(2) 2_765
Cl1 C7 1.750(4) .
Cl2 C21 1.751(3) .
N1 C1 1.323(4) .
N1 C2 1.350(4) .
N3 C2 1.307(4) .
N3 N2 1.364(3) .
N2 C1 1.334(3) .
N2 C3 1.461(4) .
N4 C15 1.332(3) .
N4 C16 1.366(4) .
N5 C16 1.307(4) .
N5 N6 1.357(3) .
N6 C15 1.324(4) .
N6 C17 1.480(3) .
N7 O5 1.243(3) .
N7 O7 1.246(4) .
N7 O6 1.249(3) .
O1 C4 1.390(4) .
O1 C3 1.416(4) .
O2 C10 1.415(3) .
O2 H2 0.8200 .
O3 C18 1.387(3) .
O3 C17 1.399(3) .
O4 C24 1.417(4) .
O4 H4 0.8200 .
O8 C29 1.435(4) .
O8 H8 0.8200 .
O9W H1W 0.8438 .
O9W H2W 0.8426 .
C7 C8 1.350(6) .
C7 C6 1.378(6) .
C6 C5 1.396(5) .
C6 H6 0.9300 .
C5 C4 1.369(5) .
C5 H5 0.9300 .
C4 C9 1.375(5) .
C9 C8 1.386(5) .
C9 H9 0.9300 .
C8 H8A 0.9300 .
C3 C10 1.517(4) .
C3 H3 0.9800 .
C10 C11 1.543(4) .
C10 H10 0.9800 .
C11 C12 1.527(5) .
C11 C13 1.535(5) .
C11 C14 1.542(5) .
C12 H12B 0.9600 .
C12 H12C 0.9600 .
C12 H12A 0.9600 .
C13 H13B 0.9600 .
C13 H13C 0.9600 .
C13 H13A 0.9600 .
C14 H14A 0.9600 .
C14 H14C 0.9600 .
C14 H14B 0.9600 .
C1 H1A 0.9300 .
C2 H2A 0.9300 .
C16 H16 0.9300 .
C15 H15 0.9300 .
C17 C24 1.534(4) .
C17 H17 0.9800 .
C24 C25 1.551(4) .
C24 H24 0.9800 .
C25 C28 1.513(6) .
C25 C27 1.526(5) .
C25 C26 1.532(5) .
C28 H28B 0.9600 .
C28 H28C 0.9600 .
C28 H28A 0.9600 .
C26 H26B 0.9600 .
C26 H26A 0.9600 .
C26 H26C 0.9600 .
C27 H27A 0.9600 .
C27 H27B 0.9600 .
C27 H27C 0.9600 .
C18 C23 1.379(4) .
C18 C19 1.383(4) .
C19 C20 1.372(4) .
C19 H19 0.9300 .
C20 C21 1.367(5) .
C20 H20 0.9300 .
C21 C22 1.364(5) .
C22 C23 1.398(4) .
C22 H22 0.9300 .
C23 H23 0.9300 .
C29 H29A 0.9600 .
C29 H29B 0.9600 .
C29 H29C 0.9600 .

loop_
_geom_torsion_atom_site_label_1
_geom_torsion_atom_site_label_2
_geom_torsion_atom_site_label_3
_geom_torsion_atom_site_label_4
_geom_torsion
C2 N3 N2 C1 -0.2(3)
C2 N3 N2 C3 177.0(3)
C16 N5 N6 C15 0.0(3)
C16 N5 N6 C17 179.4(3)
C8 C7 C6 C5 0.6(6)
Cl1 C7 C6 C5 179.3(3)
C7 C6 C5 C4 0.1(6)
C6 C5 C4 C9 -0.9(6)
C6 C5 C4 O1 178.0(3)
C3 O1 C4 C5 28.5(4)
C3 O1 C4 C9 -152.5(3)
C5 C4 C9 C8 1.1(6)
O1 C4 C9 C8 -177.9(3)
C6 C7 C8 C9 -0.4(7)
Cl1 C7 C8 C9 -179.1(3)
C4 C9 C8 C7 -0.5(7)
C4 O1 C3 N2 61.9(3)
C4 O1 C3 C10 -176.1(2)
C1 N2 C3 O1 48.4(4)
N3 N2 C3 O1 -128.2(3)
C1 N2 C3 C10 -72.8(4)
N3 N2 C3 C10 110.6(3)
O1 C3 C10 O2 -57.2(3)
N2 C3 C10 O2 63.2(3)
O1 C3 C10 C11 69.2(3)
N2 C3 C10 C11 -170.4(3)
O2 C10 C11 C12 174.8(3)
C3 C10 C11 C12 51.0(4)
O2 C10 C11 C13 52.1(4)
C3 C10 C11 C13 -71.7(4)
O2 C10 C11 C14 -66.4(3)
C3 C10 C11 C14 169.8(3)
C2 N1 C1 N2 -1.0(3)
Cu N1 C1 N2 173.39(18)
N3 N2 C1 N1 0.8(3)
C3 N2 C1 N1 -176.0(3)
N2 N3 C2 N1 -0.4(4)
C1 N1 C2 N3 0.9(4)
Cu N1 C2 N3 -174.0(2)
N6 N5 C16 N4 0.0(4)
C15 N4 C16 N5 0.0(4)
Cu N4 C16 N5 179.7(2)
N5 N6 C15 N4 0.0(3)
C17 N6 C15 N4 -179.3(3)
C16 N4 C15 N6 0.0(3)
Cu N4 C15 N6 -179.76(19)
C18 O3 C17 N6 -70.3(3)
C18 O3 C17 C24 171.6(2)
C15 N6 C17 O3 -26.1(4)
N5 N6 C17 O3 154.7(3)
C15 N6 C17 C24 90.3(4)
N5 N6 C17 C24 -88.9(3)
O3 C17 C24 O4 51.5(3)
N6 C17 C24 O4 -66.1(3)
O3 C17 C24 C25 -77.7(3)
N6 C17 C24 C25 164.8(3)
O4 C24 C25 C28 165.8(3)
C17 C24 C25 C28 -67.0(4)
O4 C24 C25 C27 -70.8(4)
C17 C24 C25 C27 56.4(4)
O4 C24 C25 C26 48.3(4)
C17 C24 C25 C26 175.5(3)
C17 O3 C18 C23 12.1(4)
C17 O3 C18 C19 -170.6(3)
C23 C18 C19 C20 1.1(5)
O3 C18 C19 C20 -176.3(3)
C18 C19 C20 C21 0.7(5)
C19 C20 C21 C22 -1.8(6)
C19 C20 C21 Cl2 178.5(3)
C20 C21 C22 C23 1.1(5)
Cl2 C21 C22 C23 -179.2(3)
C19 C18 C23 C22 -1.7(5)
O3 C18 C23 C22 175.3(3)
C21 C22 C23 C18 0.7(5)
